data_4000304
_journal_name_full 'Chemistry of Materials'
_journal_paper_doi 10.1021/cm020987z
_journal_year 2003
_chemical_formula_moiety '[Zn(4,4'-biPy)(DBM)2]*2(Tetrahydrofuran)'
_chemical_formula_sum 'C47.86 H45.73 N2 O5.97 Zn'
_chemical_formula_weight 809.82
_chemical_name_common Catena-(bis(Dibenzoylmethanato)-(mu!2$-4,4'-bi
_chemical_name_systematic
;
 Catena-(bis(1,3-Diphenyl-1,3-propanediono)-(mu!2$-4,4'-bipyridyl)-zinc(II)), cl
;
_space_group_IT_number 2
_symmetry_cell_setting triclinic
_symmetry_space_group_name_Hall '-P 1'
_symmetry_space_group_name_H-M 'P -1'
_atom_sites_solution_hydrogens geom
_atom_sites_solution_primary direct
_atom_sites_solution_secondary difmap
_cell_angle_alpha 74.33(1)
_cell_angle_beta 79.43(1)
_cell_angle_gamma 69.20(1)
_cell_formula_units_Z 4
_cell_length_a 12.785(2)
_cell_length_b 17.880(2)
_cell_length_c 20.050(3)
_cell_measurement_reflns_used 'all data'
_cell_measurement_temperature 173(2)
_cell_measurement_theta_max 29
_cell_measurement_theta_min 1.5
_cell_volume 4106(1)
_diffrn_ambient_temperature 173(2)
_diffrn_measurement_device_type 'Smart CCD'
_diffrn_radiation_monochromator graphite
_diffrn_radiation_source 'fine-focus sealed tube'
_diffrn_radiation_type MoK\a
_diffrn_radiation_wavelength 0.71073
_diffrn_reflns_av_R_equivalents 0.0310
_diffrn_reflns_av_sigmaI/netI 0.0424
_diffrn_reflns_limit_h_max 17
_diffrn_reflns_limit_h_min -17
_diffrn_reflns_limit_k_max 24
_diffrn_reflns_limit_k_min -24
_diffrn_reflns_limit_l_max 27
_diffrn_reflns_limit_l_min -27
_diffrn_reflns_number 48866
_diffrn_reflns_theta_max 28.75
_diffrn_reflns_theta_min 1.45
_exptl_absorpt_coefficient_mu 0.650
_exptl_absorpt_correction_T_max 0.8621
_exptl_absorpt_correction_T_min 0.7632
_exptl_absorpt_correction_type SADABS
_exptl_crystal_colour white
_exptl_crystal_density_diffrn 1.310
_exptl_crystal_density_meas ?
_exptl_crystal_density_method 'not measured'
_exptl_crystal_description needle
_exptl_crystal_F_000 1699
_exptl_crystal_size_max 0.5
_exptl_crystal_size_mid 0.2
_exptl_crystal_size_min 0.1
_refine_ls_extinction_coef ?
_refine_ls_extinction_method none
_refine_ls_goodness_of_fit_ref 1.129
_refine_ls_hydrogen_treatment mixed
_refine_ls_matrix_type full
_refine_ls_number_parameters 1400
_refine_ls_number_reflns 21101
_refine_ls_number_restraints 1973
_refine_ls_restrained_S_all 1.168
_refine_ls_R_factor_all 0.0732
_refine_ls_R_factor_gt 0.0459
_refine_ls_shift/su_max 0.002
_refine_ls_shift/su_mean 0.000
_refine_ls_structure_factor_coef Fsqd
_refine_ls_weighting_details 'w=1/[\s^2^(Fo^2^)+(0.0776P)^2^+0.0000P] where P=(Fo^2^+2Fc^2^)/3'
_refine_ls_weighting_scheme calc
_refine_ls_wR_factor_gt 0.1331
_refine_ls_wR_factor_ref 0.1426
_reflns_number_gt 14864
_reflns_number_total 21101
_reflns_threshold_expression >2sigma(I)
_cod_depositor_comments
;
The following automatic conversions were performed:
'_symmetry_cell_setting' value 'Triclinic' changed to 'triclinic'
according to '/home/saulius/struct/CIF-dictionaries/cif_core.dic'
dictionary named 'cif_core.dic' version 2.4.1 from 2010-06-29.

Automatic conversion script
Id: cif_fix_enum 1527 2010-12-29 10:47:43Z saulius 

The following automatic conversions were performed:

'_refine_ls_weighting_scheme' value 'calc
w=1/[\s^2^(Fo^2^)+(0.0776P)^2^+0.0000P] where P=(Fo^2^+2Fc^2^)/3' was
changed to 'calc'. New tag '_refine_ls_weighting_details' was
created. The value of the new tag was set to
'w=1/[\s^2^(Fo^2^)+(0.0776P)^2^+0.0000P] where P=(Fo^2^+2Fc^2^)/3'.

Automatic conversion script
Id: cif_fix_values 3143 2015-03-26 13:38:13Z robertas 
;
_cod_original_sg_symbol_H-M P-1
_cod_database_code 4000304

loop_
_symmetry_equiv_pos_as_xyz
'x, y, z'
'-x, -y, -z'

loop_
_atom_site_label
_atom_site_type_symbol
_atom_site_fract_x
_atom_site_fract_y
_atom_site_fract_z
_atom_site_U_iso_or_equiv
_atom_site_adp_type
_atom_site_occupancy
_atom_site_calc_flag
_atom_site_refinement_flags
_atom_site_disorder_assembly
_atom_site_disorder_group
Zn1A Zn 0.615540(18) 0.004500(14) 0.291600(12) 0.02175(7) Uani 1 d U . .
O1A O 0.44687(11) 0.05777(9) 0.31586(8) 0.0261(3) Uani 1 d U . .
O3A O 0.58192(12) -0.06733(10) 0.24059(8) 0.0305(3) Uani 1 d U . .
O4A O 0.78492(11) -0.05384(9) 0.27471(7) 0.0246(3) Uani 1 d U . .
O6A O 0.65345(12) 0.07565(9) 0.34332(8) 0.0269(3) Uani 1 d U . .
C1A C 0.37141(17) 0.02939(13) 0.31138(12) 0.0283(4) Uani 1 d U . .
C11A C 0.25622(18) 0.06995(14) 0.34447(15) 0.0368(6) Uani 1 d U . .
C12A C 0.2474(2) 0.11652(17) 0.39145(16) 0.0458(7) Uani 1 d U . .
H12A H 0.3135 0.1212 0.4026 0.055 Uiso 1 calc R . .
C13A C 0.1437(2) 0.1565(2) 0.4226(2) 0.0679(10) Uani 1 d U . .
H13A H 0.1388 0.1891 0.4541 0.082 Uiso 1 calc R . .
C14A C 0.0476(2) 0.1484(2) 0.4074(2) 0.0772(12) Uani 1 d U . .
H14A H -0.0236 0.1747 0.4293 0.093 Uiso 1 calc R . .
C15A C 0.0548(2) 0.1029(2) 0.3612(2) 0.0721(11) Uani 1 d U . .
H15A H -0.0118 0.0985 0.3504 0.086 Uiso 1 calc R . .
C16A C 0.1581(2) 0.06285(18) 0.32950(19) 0.0546(8) Uani 1 d U . .
H16A H 0.1620 0.0307 0.2978 0.066 Uiso 1 calc R . .
C2A C 0.38687(19) -0.03513(15) 0.27978(13) 0.0359(5) Uani 1 d U . .
H2A H 0.3236 -0.0523 0.2823 0.043 Uiso 1 calc R . .
C3A C 0.48756(19) -0.07709(14) 0.24449(12) 0.0306(5) Uani 1 d U . .
C31A C 0.4865(2) -0.13984(16) 0.20785(13) 0.0379(5) Uani 1 d U . .
C32A C 0.3896(3) -0.1373(2) 0.18362(17) 0.0574(8) Uani 1 d U . .
H32A H 0.3203 -0.0962 0.1921 0.069 Uiso 1 calc R . .
C33A C 0.3937(3) -0.1940(2) 0.14739(19) 0.0705(10) Uani 1 d U . .
H33A H 0.3275 -0.1909 0.1300 0.085 Uiso 1 calc R . .
C34A C 0.4932(3) -0.2555(2) 0.13622(18) 0.0652(9) Uani 1 d U . .
H34A H 0.4954 -0.2953 0.1122 0.078 Uiso 1 calc R . .
C35A C 0.5888(3) -0.2584(2) 0.16019(17) 0.0583(8) Uani 1 d U . .
H35A H 0.6578 -0.3000 0.1524 0.070 Uiso 1 calc R . .
C36A C 0.5850(2) -0.20057(18) 0.19577(15) 0.0464(7) Uani 1 d U . .
H36A H 0.6517 -0.2031 0.2120 0.056 Uiso 1 calc R . .
C4A C 0.85822(17) -0.06021(13) 0.31250(11) 0.0259(4) Uani 1 d U . .
C41A C 0.97013(17) -0.12521(13) 0.30275(12) 0.0288(5) Uani 1 d U . .
C42A C 0.97653(19) -0.18377(15) 0.26713(13) 0.0359(5) Uani 1 d U . .
H42A H 0.9109 -0.1818 0.2499 0.043 Uiso 1 calc R . .
C43A C 1.0769(2) -0.24496(16) 0.25640(14) 0.0424(6) Uani 1 d U . .
H43A H 1.0794 -0.2844 0.2320 0.051 Uiso 1 calc R . .
C44A C 1.1725(2) -0.24893(17) 0.28064(15) 0.0456(6) Uani 1 d U . .
H44A H 1.2408 -0.2917 0.2740 0.055 Uiso 1 calc R . .
C45A C 1.1690(2) -0.19064(19) 0.31462(18) 0.0556(8) Uani 1 d U . .
H45A H 1.2357 -0.1924 0.3304 0.067 Uiso 1 calc R . .
C46A C 1.0683(2) -0.12891(17) 0.32603(16) 0.0468(7) Uani 1 d U . .
H46A H 1.0668 -0.0892 0.3498 0.056 Uiso 1 calc R . .
C5A C 0.84220(17) -0.01197(13) 0.36056(12) 0.0295(5) Uani 1 d U . .
H5A H 0.9012 -0.0253 0.3888 0.040(7) Uiso 1 calc R . .
C6A C 0.74548(17) 0.05449(13) 0.37016(11) 0.0257(4) Uani 1 d U . .
C61A C 0.74886(17) 0.10811(14) 0.41520(12) 0.0297(5) Uani 1 d U . .
C62A C 0.7869(2) 0.07611(17) 0.48081(13) 0.0405(6) Uani 1 d U . .
H62A H 0.8163 0.0184 0.4976 0.049 Uiso 1 calc R . .
C63A C 0.7816(2) 0.1287(2) 0.52148(15) 0.0528(7) Uani 1 d U . .
H63A H 0.8056 0.1066 0.5669 0.063 Uiso 1 calc R . .
C64A C 0.7427(2) 0.21204(19) 0.49787(17) 0.0509(7) Uani 1 d U . .
H64A H 0.7411 0.2473 0.5262 0.061 Uiso 1 calc R . .
C65A C 0.7059(2) 0.24409(18) 0.43278(17) 0.0502(7) Uani 1 d U . .
H65A H 0.6790 0.3019 0.4159 0.060 Uiso 1 calc R . .
C66A C 0.7077(2) 0.19270(15) 0.39154(14) 0.0377(6) Uani 1 d U . .
H66A H 0.6807 0.2154 0.3469 0.045 Uiso 1 calc R . .
N7A N 0.61512(14) -0.09207(11) 0.39131(9) 0.0250(4) Uani 1 d U . .
C71A C 0.54013(18) -0.07835(13) 0.44644(11) 0.0285(4) Uani 1 d U . .
H71A H 0.4832 -0.0263 0.4426 0.034 Uiso 1 calc R . .
C72A C 0.54085(17) -0.13561(13) 0.50867(11) 0.0278(4) Uani 1 d U . .
H72A H 0.4853 -0.1228 0.5461 0.033 Uiso 1 calc R . .
C73A C 0.62420(17) -0.21257(12) 0.51594(11) 0.0234(4) Uani 1 d U . .
C74A C 0.70202(19) -0.22642(13) 0.45892(12) 0.0315(5) Uani 1 d U . .
H74A H 0.7610 -0.2774 0.4615 0.038 Uiso 1 calc R . .
C75A C 0.69394(19) -0.16613(14) 0.39819(12) 0.0325(5) Uani 1 d U . .
H75A H 0.7470 -0.1779 0.3594 0.039 Uiso 1 calc R . .
N8A N 0.61807(15) 0.09758(11) 0.19570(9) 0.0276(4) Uani 1 d U . .
C83A C 0.62692(17) 0.22224(13) 0.07682(11) 0.0248(4) Uani 1 d U . .
C81A C 0.5355(4) 0.1663(3) 0.1838(2) 0.0282(10) Uani 0.543(6) d PU A 1
H81A H 0.4705 0.1731 0.2163 0.034 Uiso 0.543(6) calc PR A 1
C82A C 0.5369(4) 0.2302(3) 0.1265(2) 0.0301(11) Uani 0.543(6) d PU A 1
H82A H 0.4751 0.2797 0.1217 0.036 Uiso 0.543(6) calc PR A 1
C84A C 0.7133(5) 0.1459(3) 0.0878(3) 0.0517(19) Uani 0.543(6) d PU A 1
H84A H 0.7765 0.1357 0.0542 0.062 Uiso 0.543(6) calc PR A 1
C85A C 0.7069(5) 0.0864(3) 0.1466(3) 0.0502(17) Uani 0.543(6) d PU A 1
H85A H 0.7666 0.0357 0.1532 0.060 Uiso 0.543(6) calc PR A 1
C85C C 0.6480(6) 0.0826(3) 0.1330(3) 0.0309(13) Uani 0.457(6) d PU A 2
H85C H 0.6680 0.0275 0.1288 0.037 Uiso 0.457(6) calc PR A 2
C84C C 0.6520(6) 0.1418(3) 0.0734(3) 0.0350(14) Uani 0.457(6) d PU A 2
H84C H 0.6722 0.1272 0.0295 0.042 Uiso 0.457(6) calc PR A 2
C82C C 0.5943(7) 0.2410(3) 0.1422(3) 0.0436(19) Uani 0.457(6) d PU A 2
H82C H 0.5727 0.2961 0.1469 0.052 Uiso 0.457(6) calc PR A 2
C81C C 0.5938(6) 0.1777(3) 0.2002(3) 0.0429(19) Uani 0.457(6) d PU A 2
H81C H 0.5760 0.1901 0.2450 0.051 Uiso 0.457(6) calc PR A 2
Zn1B Zn 0.631510(19) 0.503490(14) -0.201300(12) 0.02403(7) Uani 1 d U . .
O1B O 0.46124(12) 0.56225(9) -0.18209(8) 0.0310(3) Uani 1 d U . .
O3B O 0.59363(12) 0.43670(9) -0.25878(8) 0.0279(3) Uani 1 d U . .
O4B O 0.80309(12) 0.45442(9) -0.22514(8) 0.0313(3) Uani 1 d U . .
O6B O 0.66349(12) 0.57611(10) -0.14680(8) 0.0310(3) Uani 1 d U . .
C1B C 0.38832(18) 0.56898(14) -0.22018(14) 0.0350(5) Uani 1 d U . .
C11B C 0.2742(5) 0.6361(4) -0.2181(3) 0.0350(12) Uani 0.552(5) d PU B 1
C12B C 0.2641(5) 0.6884(4) -0.1776(4) 0.085(3) Uani 0.552(5) d PU B 1
H12B H 0.3266 0.6855 -0.1566 0.102 Uiso 0.552(5) calc PR B 1
C13B C 0.1575(6) 0.7474(6) -0.1677(6) 0.134(5) Uani 0.552(5) d PU B 1
H13B H 0.1494 0.7839 -0.1389 0.160 Uiso 0.552(5) calc PR B 1
C14B C 0.0683(5) 0.7539(5) -0.1969(5) 0.097(3) Uani 0.552(5) d PU B 1
H14B H -0.0021 0.7940 -0.1887 0.116 Uiso 0.552(5) calc PR B 1
C15B C 0.0794(7) 0.7025(6) -0.2386(4) 0.062(2) Uani 0.552(5) d PU B 1
H15B H 0.0174 0.7070 -0.2610 0.074 Uiso 0.552(5) calc PR B 1
C16B C 0.1834(8) 0.6428(7) -0.2481(5) 0.0387(19) Uani 0.552(5) d PU B 1
H16B H 0.1908 0.6059 -0.2763 0.046 Uiso 0.552(5) calc PR B 1
C11D C 0.2709(5) 0.6101(4) -0.1868(4) 0.0313(14) Uani 0.448(5) d PU B 2
C12D C 0.2441(5) 0.6092(4) -0.1173(4) 0.0538(19) Uani 0.448(5) d PU B 2
H12D H 0.3016 0.5845 -0.0865 0.065 Uiso 0.448(5) calc PR B 2
C13D C 0.1324(6) 0.6446(6) -0.0909(5) 0.080(3) Uani 0.448(5) d PU B 2
H13D H 0.1148 0.6434 -0.0426 0.096 Uiso 0.448(5) calc PR B 2
C14D C 0.0492(5) 0.6805(5) -0.1346(5) 0.068(2) Uani 0.448(5) d PU B 2
H14D H -0.0264 0.7028 -0.1164 0.081 Uiso 0.448(5) calc PR B 2
C15D C 0.0751(8) 0.6845(6) -0.2056(5) 0.047(2) Uani 0.448(5) d PU B 2
H15D H 0.0182 0.7106 -0.2366 0.056 Uiso 0.448(5) calc PR B 2
C16D C 0.1824(15) 0.6505(10) -0.2293(7) 0.050(3) Uani 0.448(5) d PU B 2
H16D H 0.1994 0.6540 -0.2780 0.060 Uiso 0.448(5) calc PR B 2
C2B C 0.40627(18) 0.52748(15) -0.27331(14) 0.0357(5) Uani 1 d U . .
H2B H 0.3474 0.5444 -0.3024 0.043 Uiso 1 calc R . .
C3B C 0.50302(18) 0.46321(13) -0.28776(11) 0.0283(4) Uani 1 d U . .
C31B C 0.49666(18) 0.41956(14) -0.34026(12) 0.0311(5) Uani 1 d U . .
C32B C 0.4464(2) 0.46205(17) -0.40148(14) 0.0413(6) Uani 1 d U . .
H32B H 0.4150 0.5202 -0.4104 0.050 Uiso 1 calc R . .
C33B C 0.4417(2) 0.42064(19) -0.44976(14) 0.0478(7) Uani 1 d U . .
H33B H 0.4093 0.4505 -0.4920 0.057 Uiso 1 calc R . .
C34B C 0.4839(2) 0.33621(19) -0.43630(15) 0.0459(7) Uani 1 d U . .
H34B H 0.4804 0.3078 -0.4692 0.055 Uiso 1 calc R . .
C35B C 0.5314(2) 0.29286(17) -0.37491(15) 0.0423(6) Uani 1 d U . .
H35B H 0.5588 0.2346 -0.3652 0.051 Uiso 1 calc R . .
C36B C 0.53934(19) 0.33391(15) -0.32723(13) 0.0350(5) Uani 1 d U . .
H36B H 0.5738 0.3037 -0.2857 0.042 Uiso 1 calc R . .
C4B C 0.87273(18) 0.49096(15) -0.22716(12) 0.0330(5) Uani 1 d U . .
C41B C 0.98926(19) 0.45416(15) -0.25947(15) 0.0413(6) Uani 1 d U . .
C42B C 1.0035(2) 0.41148(18) -0.31072(18) 0.0569(8) Uani 1 d U . .
H42B H 0.9395 0.4077 -0.3255 0.068 Uiso 1 calc R . .
C43B C 1.1097(3) 0.3743(2) -0.3406(2) 0.0842(13) Uani 1 d U . .
H43B H 1.1178 0.3460 -0.3761 0.101 Uiso 1 calc R . .
C44B C 1.2027(3) 0.3781(2) -0.3192(3) 0.0912(15) Uani 1 d U . .
H44B H 1.2755 0.3515 -0.3391 0.109 Uiso 1 calc R . .
C45B C 1.1908(2) 0.4207(2) -0.2687(3) 0.0866(14) Uani 1 d U . .
H45B H 1.2557 0.4239 -0.2543 0.104 Uiso 1 calc R . .
C46B C 1.0840(2) 0.45924(19) -0.2383(2) 0.0612(9) Uani 1 d U . .
H46B H 1.0762 0.4886 -0.2036 0.073 Uiso 1 calc R . .
C5B C 0.85012(13) 0.56181(10) -0.20217(9) 0.0388(6) Uani 1 d U . .
H5B H 0.9071 0.5869 -0.2123 0.047 Uiso 1 calc R . .
C6B C 0.75010(13) 0.59908(10) -0.16333(9) 0.0383(6) Uani 1 d RDU . .
C61B C 0.73696(13) 0.67864(10) -0.14384(9) 0.0378(16) Uani 0.506(8) d PRDU C 1
C62B C 0.76613(13) 0.74149(10) -0.19276(9) 0.0431(18) Uani 0.506(8) d PRDU C 1
H62B H 0.7924 0.7362 -0.2393 0.052 Uiso 0.506(8) calc PR C 1
C63B C 0.7561(3) 0.8122(2) -0.1722(3) 0.0538(18) Uani 0.506(8) d PDU C 1
H63B H 0.7764 0.8547 -0.2061 0.065 Uiso 0.506(8) calc PR C 1
C64B C 0.7186(5) 0.8252(4) -0.1053(3) 0.064(2) Uani 0.506(8) d PDU C 1
H64B H 0.7128 0.8744 -0.0931 0.077 Uiso 0.506(8) calc PR C 1
C65B C 0.6900(5) 0.7613(4) -0.0574(3) 0.074(3) Uani 0.506(8) d PDU C 1
H65B H 0.6637 0.7659 -0.0107 0.088 Uiso 0.506(8) calc PR C 1
C66B C 0.7002(3) 0.6908(3) -0.0784(3) 0.0526(18) Uani 0.506(8) d PDU C 1
H66B H 0.6801 0.6481 -0.0446 0.063 Uiso 0.506(8) calc PR C 1
C61D C 0.7554(4) 0.6636(3) -0.1293(3) 0.065(2) Uani 0.494(8) d PDU C 2
C62D C 0.7680(4) 0.7363(3) -0.1715(5) 0.069(2) Uani 0.494(8) d PDU C 2
H62D H 0.7818 0.7425 -0.2205 0.083 Uiso 0.494(8) calc PR C 2
C63D C 0.7603(5) 0.7997(4) -0.1413(5) 0.087(3) Uani 0.494(8) d PDU C 2
H63D H 0.7682 0.8507 -0.1675 0.105 Uiso 0.494(8) calc PR C 2
C64D C 0.7399(5) 0.7816(6) -0.0692(5) 0.087(3) Uani 0.494(8) d PDU C 2
H64D H 0.7341 0.8237 -0.0468 0.105 Uiso 0.494(8) calc PR C 2
C65D C 0.7270(5) 0.7097(6) -0.0257(5) 0.094(3) Uani 0.494(8) d PDU C 2
H65D H 0.7133 0.7052 0.0232 0.113 Uiso 0.494(8) calc PR C 2
C66D C 0.7340(5) 0.6444(6) -0.0533(4) 0.072(2) Uani 0.494(8) d PDU C 2
H66D H 0.7258 0.5939 -0.0263 0.087 Uiso 0.494(8) calc PR C 2
N7B N 0.63327(15) 0.41059(11) -0.10723(9) 0.0264(4) Uani 1 d U . .
C71B C 0.5542(2) 0.42425(14) -0.05390(12) 0.0368(5) Uani 1 d U . .
H71B H 0.4976 0.4765 -0.0584 0.044 Uiso 1 calc R . .
C72B C 0.5510(2) 0.36607(14) 0.00741(12) 0.0352(5) Uani 1 d U . .
H72B H 0.4944 0.3789 0.0444 0.042 Uiso 1 calc R . .
C73B C 0.63185(17) 0.28816(13) 0.01434(11) 0.0248(4) Uani 1 d U . .
C74B C 0.71425(18) 0.27512(13) -0.04081(12) 0.0294(5) Uani 1 d U . .
H74B H 0.7722 0.2236 -0.0381 0.035 Uiso 1 calc R . .
C75B C 0.71194(18) 0.33708(14) -0.09963(11) 0.0300(5) Uani 1 d U . .
H75B H 0.7695 0.3268 -0.1366 0.036 Uiso 1 calc R . .
N8B N 0.63168(14) 0.60004(10) -0.29731(9) 0.0240(4) Uani 1 d U . .
C81B C 0.5828(2) 0.67959(14) -0.29678(11) 0.0324(5) Uani 1 d U . .
H81B H 0.5487 0.6937 -0.2537 0.039 Uiso 1 calc R . .
C82B C 0.57912(19) 0.74229(13) -0.35514(11) 0.0295(5) Uani 1 d U . .
H82B H 0.5435 0.7979 -0.3518 0.035 Uiso 1 calc R . .
C83B C 0.62832(16) 0.72319(12) -0.41909(10) 0.0229(4) Uani 1 d U . .
C84B C 0.68011(19) 0.64021(13) -0.41962(11) 0.0297(5) Uani 1 d U . .
H84B H 0.7154 0.6241 -0.4618 0.036 Uiso 1 calc R . .
C85B C 0.67985(19) 0.58150(13) -0.35839(11) 0.0290(5) Uani 1 d U . .
H85B H 0.7156 0.5254 -0.3598 0.035 Uiso 1 calc R . .
O1E O 0.9564(4) -0.3460(4) 0.5031(3) 0.087(2) Uani 0.711(8) d PDU D 1
C1E C 1.0506(7) -0.3301(6) 0.4616(5) 0.121(3) Uani 0.711(8) d PDU D 1
H1E1 H 1.0495 -0.2742 0.4608 0.145 Uiso 0.711(8) calc PR D 1
H1E2 H 1.0502 -0.3337 0.4132 0.145 Uiso 0.711(8) calc PR D 1
C2E C 1.1531(7) -0.3928(6) 0.4924(5) 0.122(3) Uani 0.711(8) d PDU D 1
H2E1 H 1.1728 -0.4449 0.4773 0.147 Uiso 0.711(8) calc PR D 1
H2E2 H 1.2184 -0.3725 0.4805 0.147 Uiso 0.711(8) calc PR D 1
C3E C 1.1137(6) -0.4022(5) 0.5679(4) 0.126(3) Uani 0.711(8) d PDU D 1
H3E1 H 1.1315 -0.3633 0.5874 0.151 Uiso 0.711(8) calc PR D 1
H3E2 H 1.1502 -0.4587 0.5937 0.151 Uiso 0.711(8) calc PR D 1
C4E C 0.9880(6) -0.3838(5) 0.5729(4) 0.106(2) Uani 0.711(8) d PDU D 1
H4E1 H 0.9685 -0.4350 0.5909 0.127 Uiso 0.711(8) calc PR D 1
H4E2 H 0.9488 -0.3460 0.6044 0.127 Uiso 0.711(8) calc PR D 1
C1F C 0.9597(9) -0.3325(6) 0.5099(10) 0.043(3) Uani 0.260(8) d PDU E 2
H1F1 H 0.8954 -0.3236 0.4844 0.051 Uiso 0.260(8) calc PR E 2
H1F2 H 0.9332 -0.2984 0.5450 0.051 Uiso 0.260(8) calc PR E 2
C2F C 1.0517(11) -0.3096(5) 0.4606(8) 0.045(3) Uani 0.260(8) d PDU E 2
H2F1 H 1.0691 -0.2664 0.4744 0.054 Uiso 0.260(8) calc PR E 2
H2F2 H 1.0280 -0.2879 0.4129 0.054 Uiso 0.260(8) calc PR E 2
C3F C 1.1533(9) -0.3843(7) 0.4625(8) 0.066(4) Uani 0.260(8) d PDU E 2
H3F1 H 1.2181 -0.3742 0.4745 0.079 Uiso 0.260(8) calc PR E 2
H3F2 H 1.1729 -0.3988 0.4165 0.079 Uiso 0.260(8) calc PR E 2
C4F C 1.1259(9) -0.4527(6) 0.5166(8) 0.084(5) Uani 0.260(8) d PDU E 2
H4F1 H 1.1374 -0.4996 0.4957 0.100 Uiso 0.260(8) calc PR E 2
H4F2 H 1.1756 -0.4717 0.5544 0.100 Uiso 0.260(8) calc PR E 2
C5F C 1.0058(9) -0.4210(8) 0.5447(9) 0.083(4) Uani 0.260(8) d PDU E 2
H5F1 H 0.9621 -0.4524 0.5354 0.099 Uiso 0.260(8) calc PR E 2
H5F2 H 1.0006 -0.4271 0.5957 0.099 Uiso 0.260(8) calc PR E 2
O1G O 1.1853(6) -0.0240(5) 0.0692(4) 0.135(3) Uani 0.514(5) d PDU F 1
C1G C 1.1137(7) -0.0721(5) 0.0771(6) 0.108(3) Uani 0.514(5) d PDU F 1
H1G1 H 1.1413 -0.1259 0.1097 0.129 Uiso 0.514(5) calc PR F 1
H1G2 H 1.1059 -0.0809 0.0318 0.129 Uiso 0.514(5) calc PR F 1
C2G C 1.0021(8) -0.0166(7) 0.1073(6) 0.132(4) Uani 0.514(5) d PDU F 1
H2G1 H 0.9547 0.0186 0.0694 0.158 Uiso 0.514(5) calc PR F 1
H2G2 H 0.9601 -0.0507 0.1403 0.158 Uiso 0.514(5) calc PR F 1
C3G C 1.0303(10) 0.0359(7) 0.1446(7) 0.141(4) Uani 0.514(5) d PDU F 1
H3G1 H 0.9775 0.0928 0.1356 0.169 Uiso 0.514(5) calc PR F 1
H3G2 H 1.0278 0.0129 0.1954 0.169 Uiso 0.514(5) calc PR F 1
C4G C 1.1443(9) 0.0337(7) 0.1150(6) 0.127(3) Uani 0.514(5) d PDU F 1
H4G1 H 1.1940 0.0161 0.1527 0.152 Uiso 0.514(5) calc PR F 1
H4G2 H 1.1442 0.0891 0.0883 0.152 Uiso 0.514(5) calc PR F 1
C1H C 0.9159(5) 0.1043(6) 0.1515(6) 0.111(3) Uani 0.426(5) d PDU G 2
H1H1 H 0.8984 0.1563 0.1157 0.133 Uiso 0.426(5) calc PR G 2
H1H2 H 0.8459 0.1019 0.1815 0.133 Uiso 0.426(5) calc PR G 2
C2H C 1.0028(6) 0.1002(6) 0.1941(6) 0.110(3) Uani 0.426(5) d PDU G 2
H2H1 H 0.9748 0.0911 0.2441 0.133 Uiso 0.426(5) calc PR G 2
H2H2 H 1.0197 0.1526 0.1808 0.133 Uiso 0.426(5) calc PR G 2
C3H C 1.1065(5) 0.0311(5) 0.1817(5) 0.082(3) Uani 0.426(5) d PDU G 2
H3H1 H 1.1283 -0.0079 0.2263 0.099 Uiso 0.426(5) calc PR G 2
H3H2 H 1.1694 0.0523 0.1598 0.099 Uiso 0.426(5) calc PR G 2
C4H C 1.0812(6) -0.0109(5) 0.1345(6) 0.095(3) Uani 0.426(5) d PDU G 2
H4H1 H 1.0910 -0.0691 0.1577 0.114 Uiso 0.426(5) calc PR G 2
H4H2 H 1.1331 -0.0094 0.0913 0.114 Uiso 0.426(5) calc PR G 2
C5H C 0.9625(7) 0.0329(6) 0.1177(6) 0.096(3) Uani 0.426(5) d PDU G 2
H5H1 H 0.9599 0.0520 0.0667 0.116 Uiso 0.426(5) calc PR G 2
H5H2 H 0.9173 -0.0046 0.1353 0.116 Uiso 0.426(5) calc PR G 2
O1I O 0.9892(7) 0.2096(7) -0.0537(7) 0.162(4) Uani 0.480(8) d PDU H 1
C1I C 1.0963(9) 0.1584(9) -0.0283(7) 0.169(5) Uani 0.480(8) d PDU H 1
H1I1 H 1.1012 0.0999 -0.0136 0.203 Uiso 0.480(8) calc PR H 1
H1I2 H 1.1111 0.1759 0.0109 0.203 Uiso 0.480(8) calc PR H 1
C2I C 1.1732(9) 0.1738(8) -0.0910(7) 0.141(5) Uani 0.480(8) d PDU H 1
H2I1 H 1.1816 0.1365 -0.1217 0.170 Uiso 0.480(8) calc PR H 1
H2I2 H 1.2483 0.1657 -0.0783 0.170 Uiso 0.480(8) calc PR H 1
C3I C 1.1175(10) 0.2633(7) -0.1271(8) 0.130(4) Uani 0.480(8) d PDU H 1
H3I1 H 1.1595 0.2985 -0.1226 0.156 Uiso 0.480(8) calc PR H 1
H3I2 H 1.1142 0.2683 -0.1771 0.156 Uiso 0.480(8) calc PR H 1
C4I C 1.0030(9) 0.2869(8) -0.0907(8) 0.138(4) Uani 0.480(8) d PDU H 1
H4I1 H 0.9971 0.3215 -0.0582 0.166 Uiso 0.480(8) calc PR H 1
H4I2 H 0.9460 0.3171 -0.1242 0.166 Uiso 0.480(8) calc PR H 1
C1J C 0.9936(15) 0.1750(8) -0.0168(7) 0.113(5) Uani 0.339(8) d PDU I 2
H1J1 H 0.9154 0.1783 -0.0192 0.136 Uiso 0.339(8) calc PR I 2
H1J2 H 1.0247 0.1294 0.0224 0.136 Uiso 0.339(8) calc PR I 2
C2J C 0.9957(14) 0.2539(9) -0.0062(6) 0.126(5) Uani 0.339(8) d PDU I 2
H2J1 H 1.0336 0.2436 0.0357 0.151 Uiso 0.339(8) calc PR I 2
H2J2 H 0.9180 0.2914 0.0004 0.151 Uiso 0.339(8) calc PR I 2
C3J C 1.0577(16) 0.2920(8) -0.0690(8) 0.132(5) Uani 0.339(8) d PDU I 2
H3J1 H 1.1220 0.3013 -0.0554 0.158 Uiso 0.339(8) calc PR I 2
H3J2 H 1.0073 0.3455 -0.0922 0.158 Uiso 0.339(8) calc PR I 2
C4J C 1.0987(16) 0.2344(10) -0.1171(6) 0.112(5) Uani 0.339(8) d PDU I 2
H4J1 H 1.0663 0.2614 -0.1621 0.134 Uiso 0.339(8) calc PR I 2
H4J2 H 1.1817 0.2180 -0.1259 0.134 Uiso 0.339(8) calc PR I 2
C5J C 1.0632(16) 0.1607(8) -0.0834(7) 0.114(5) Uani 0.339(8) d PDU I 2
H5J1 H 1.0189 0.1520 -0.1145 0.137 Uiso 0.339(8) calc PR I 2
H5J2 H 1.1301 0.1112 -0.0741 0.137 Uiso 0.339(8) calc PR I 2
C1K C 1.0538(13) 0.1207(7) -0.0642(10) 0.063(5) Uani 0.169(9) d PDU J 3
H1K1 H 1.0824 0.0674 -0.0311 0.076 Uiso 0.169(9) calc PR J 3
H1K2 H 1.0121 0.1133 -0.0976 0.076 Uiso 0.169(9) calc PR J 3
C2K C 1.1489(11) 0.1500(9) -0.1018(9) 0.055(5) Uani 0.169(9) d PDU J 3
H2K1 H 1.1592 0.1465 -0.1512 0.066 Uiso 0.169(9) calc PR J 3
H2K2 H 1.2194 0.1153 -0.0805 0.066 Uiso 0.169(9) calc PR J 3
C3K C 1.1225(14) 0.2369(9) -0.0972(12) 0.065(5) Uani 0.169(9) d PDU J 3
H3K1 H 1.1131 0.2738 -0.1440 0.078 Uiso 0.169(9) calc PR J 3
H3K2 H 1.1843 0.2428 -0.0778 0.078 Uiso 0.169(9) calc PR J 3
C4K C 1.0157(11) 0.2586(9) -0.0506(10) 0.055(4) Uani 0.169(9) d PDU J 3
H4K1 H 0.9572 0.3047 -0.0763 0.066 Uiso 0.169(9) calc PR J 3
H4K2 H 1.0285 0.2754 -0.0104 0.066 Uiso 0.169(9) calc PR J 3
C5K C 0.9786(13) 0.1843(10) -0.0259(10) 0.055(5) Uani 0.169(9) d PDU J 3
H5K1 H 0.9836 0.1632 0.0248 0.066 Uiso 0.169(9) calc PR J 3
H5K2 H 0.8996 0.1985 -0.0352 0.066 Uiso 0.169(9) calc PR J 3
O1L O 0.5602(9) -0.0480(7) 0.0061(6) 0.165(3) Uani 0.491(3) d PDU K -1
C1L C 0.4900(9) 0.0197(10) 0.0310(9) 0.156(4) Uani 0.491(3) d PDU K -1
H1LA H 0.5120 0.0687 0.0066 0.187 Uiso 0.491(3) calc PR K -1
H1LB H 0.4955 0.0102 0.0814 0.187 Uiso 0.491(3) calc PR K -1
C2L C 0.3689(8) 0.0334(9) 0.0183(7) 0.127(4) Uani 0.491(3) d PDU K -1
H2LA H 0.3291 0.0077 0.0604 0.152 Uiso 0.491(3) calc PR K -1
H2LB H 0.3266 0.0927 0.0056 0.152 Uiso 0.491(3) calc PR K -1
C3L C 0.3807(9) -0.0056(8) -0.0391(7) 0.151(4) Uani 0.491(3) d PDU K -1
H3LA H 0.3563 0.0365 -0.0818 0.181 Uiso 0.491(3) calc PR K -1
H3LB H 0.3340 -0.0421 -0.0275 0.181 Uiso 0.491(3) calc PR K -1
C4L C 0.5030(10) -0.0545(9) -0.0502(8) 0.154(4) Uani 0.491(3) d PDU K -1
H4LA H 0.5118 -0.1125 -0.0472 0.185 Uiso 0.491(3) calc PR K -1
H4LB H 0.5360 -0.0320 -0.0967 0.185 Uiso 0.491(3) calc PR K -1
O1M O 0.7435(6) 0.5059(5) 0.0423(4) 0.140(3) Uani 0.544(4) d PDU L 1
C1M C 0.8253(8) 0.4527(7) 0.0032(6) 0.145(3) Uani 0.544(4) d PDU L 1
H1M1 H 0.8060 0.4662 -0.0452 0.174 Uiso 0.544(4) calc PR L 1
H1M2 H 0.8304 0.3949 0.0244 0.174 Uiso 0.544(4) calc PR L 1
C2M C 0.9337(8) 0.4661(8) 0.0046(6) 0.157(4) Uani 0.544(4) d PDU L 1
H2M1 H 0.9947 0.4129 0.0143 0.188 Uiso 0.544(4) calc PR L 1
H2M2 H 0.9546 0.4992 -0.0407 0.188 Uiso 0.544(4) calc PR L 1
C3M C 0.9147(8) 0.5105(9) 0.0611(7) 0.167(4) Uani 0.544(4) d PDU L 1
H3M1 H 0.9420 0.5583 0.0439 0.200 Uiso 0.544(4) calc PR L 1
H3M2 H 0.9567 0.4736 0.1009 0.200 Uiso 0.544(4) calc PR L 1
C4M C 0.7889(9) 0.5392(7) 0.0844(5) 0.142(3) Uani 0.544(4) d PDU L 1
H4M1 H 0.7735 0.5167 0.1347 0.170 Uiso 0.544(4) calc PR L 1
H4M2 H 0.7576 0.5998 0.0747 0.170 Uiso 0.544(4) calc PR L 1

loop_
_atom_site_aniso_label
_atom_site_aniso_U_11
_atom_site_aniso_U_22
_atom_site_aniso_U_33
_atom_site_aniso_U_23
_atom_site_aniso_U_13
_atom_site_aniso_U_12
Zn1A 0.02132(12) 0.02176(13) 0.01978(13) -0.00076(9) -0.00185(9) -0.00703(9)
O1A 0.0217(7) 0.0252(7) 0.0301(8) -0.0021(6) -0.0037(6) -0.0084(6)
O3A 0.0295(8) 0.0378(9) 0.0274(8) -0.0097(7) 0.0007(6) -0.0148(7)
O4A 0.0232(7) 0.0252(7) 0.0238(7) -0.0040(6) -0.0040(6) -0.0060(6)
O6A 0.0258(7) 0.0221(7) 0.0315(8) -0.0063(6) -0.0057(6) -0.0043(6)
C1A 0.0224(10) 0.0270(11) 0.0316(12) 0.0010(9) -0.0044(8) -0.0081(8)
C11A 0.0233(10) 0.0275(12) 0.0567(16) -0.0072(11) -0.0030(10) -0.0067(9)
C12A 0.0275(12) 0.0436(15) 0.069(2) -0.0226(14) 0.0055(12) -0.0118(11)
C13A 0.0400(16) 0.062(2) 0.107(3) -0.047(2) 0.0157(17) -0.0128(14)
C14A 0.0285(14) 0.064(2) 0.141(4) -0.049(2) 0.0226(18) -0.0136(14)
C15A 0.0224(13) 0.063(2) 0.133(4) -0.031(2) -0.0015(16) -0.0133(13)
C16A 0.0252(12) 0.0470(16) 0.096(3) -0.0238(16) -0.0048(14) -0.0121(11)
C2A 0.0282(11) 0.0378(13) 0.0466(15) -0.0122(11) -0.0032(10) -0.0147(10)
C3A 0.0339(11) 0.0332(12) 0.0276(11) -0.0048(9) -0.0043(9) -0.0151(10)
C31A 0.0445(14) 0.0442(15) 0.0317(13) -0.0127(11) -0.0003(10) -0.0209(12)
C32A 0.0537(17) 0.070(2) 0.065(2) -0.0317(17) -0.0084(15) -0.0260(16)
C33A 0.072(2) 0.094(3) 0.075(2) -0.042(2) -0.0119(18) -0.043(2)
C34A 0.080(2) 0.080(2) 0.063(2) -0.0451(19) 0.0065(17) -0.043(2)
C35A 0.0647(19) 0.063(2) 0.058(2) -0.0351(17) 0.0116(15) -0.0260(16)
C36A 0.0479(15) 0.0555(17) 0.0459(16) -0.0244(14) 0.0031(12) -0.0227(13)
C4A 0.0236(10) 0.0226(10) 0.0282(11) -0.0034(8) -0.0020(8) -0.0055(8)
C41A 0.0235(10) 0.0257(11) 0.0339(12) -0.0073(9) -0.0031(9) -0.0034(8)
C42A 0.0301(11) 0.0386(13) 0.0381(13) -0.0138(11) -0.0021(10) -0.0068(10)
C43A 0.0368(13) 0.0420(15) 0.0471(16) -0.0218(12) 0.0024(11) -0.0057(11)
C44A 0.0294(12) 0.0412(15) 0.0566(18) -0.0173(13) -0.0020(12) 0.0037(11)
C45A 0.0293(13) 0.0606(19) 0.075(2) -0.0302(17) -0.0156(13) 0.0035(12)
C46A 0.0305(12) 0.0482(16) 0.0618(18) -0.0274(14) -0.0140(12) 0.0030(11)
C5A 0.0247(10) 0.0291(11) 0.0346(12) -0.0091(9) -0.0086(9) -0.0044(9)
C6A 0.0265(10) 0.0248(10) 0.0263(11) -0.0053(8) -0.0008(8) -0.0099(8)
C61A 0.0222(10) 0.0342(12) 0.0347(12) -0.0149(10) 0.0029(9) -0.0091(9)
C62A 0.0428(14) 0.0436(15) 0.0369(14) -0.0136(11) -0.0047(11) -0.0123(11)
C63A 0.0521(16) 0.074(2) 0.0397(16) -0.0268(15) -0.0011(13) -0.0210(15)
C64A 0.0418(14) 0.0619(19) 0.064(2) -0.0426(16) 0.0098(13) -0.0214(13)
C65A 0.0433(15) 0.0404(15) 0.074(2) -0.0297(15) 0.0035(14) -0.0140(12)
C66A 0.0370(13) 0.0311(12) 0.0451(15) -0.0141(11) -0.0016(11) -0.0080(10)
N7A 0.0266(9) 0.0229(9) 0.0213(9) -0.0012(7) 0.0001(7) -0.0068(7)
C71A 0.0279(10) 0.0230(11) 0.0263(11) -0.0016(9) -0.0008(9) -0.0020(8)
C72A 0.0254(10) 0.0270(11) 0.0220(10) -0.0029(8) 0.0029(8) -0.0022(8)
C73A 0.0250(10) 0.0211(10) 0.0214(10) -0.0014(8) -0.0004(8) -0.0076(8)
C74A 0.0321(11) 0.0224(11) 0.0266(11) -0.0004(9) 0.0064(9) -0.0014(9)
C75A 0.0341(11) 0.0257(11) 0.0261(11) -0.0021(9) 0.0077(9) -0.0038(9)
N8A 0.0256(9) 0.0268(9) 0.0231(9) 0.0003(7) -0.0001(7) -0.0053(7)
C83A 0.0265(10) 0.0225(10) 0.0188(10) 0.0007(8) 0.0004(8) -0.0052(8)
C81A 0.0201(19) 0.031(2) 0.025(2) 0.0024(17) 0.0026(16) -0.0065(16)
C82A 0.024(2) 0.024(2) 0.028(2) 0.0054(17) -0.0003(17) 0.0000(16)
C84A 0.047(3) 0.034(3) 0.035(3) 0.011(2) 0.021(3) 0.007(2)
C85A 0.040(3) 0.039(3) 0.038(3) 0.013(2) 0.010(2) 0.004(2)
C85C 0.051(4) 0.018(2) 0.023(2) -0.0024(18) -0.004(2) -0.013(2)
C84C 0.052(4) 0.035(3) 0.022(3) -0.011(2) 0.000(2) -0.016(3)
C82C 0.068(5) 0.021(3) 0.023(3) -0.002(2) 0.003(3) 0.003(3)
C81C 0.063(5) 0.023(3) 0.023(3) 0.000(2) 0.007(3) 0.001(3)
Zn1B 0.02279(12) 0.02329(13) 0.01962(13) 0.00056(10) 0.00101(9) -0.00525(10)
O1B 0.0256(7) 0.0282(8) 0.0344(9) -0.0056(7) 0.0038(6) -0.0074(6)
O3B 0.0263(7) 0.0266(8) 0.0272(8) -0.0034(6) -0.0028(6) -0.0061(6)
O4B 0.0243(7) 0.0246(8) 0.0351(9) 0.0012(7) 0.0035(6) -0.0049(6)
O6B 0.0241(7) 0.0432(9) 0.0240(8) -0.0080(7) 0.0019(6) -0.0105(7)
C1B 0.0214(10) 0.0282(12) 0.0546(16) -0.0117(11) 0.0005(10) -0.0074(9)
C11B 0.024(2) 0.038(3) 0.041(3) -0.013(2) -0.003(2) -0.004(2)
C12B 0.041(3) 0.090(5) 0.138(7) -0.085(5) -0.031(4) 0.016(3)
C13B 0.060(4) 0.144(8) 0.218(11) -0.152(8) -0.048(5) 0.041(4)
C14B 0.042(3) 0.093(6) 0.152(8) -0.079(6) -0.030(4) 0.030(3)
C15B 0.033(3) 0.075(6) 0.071(5) -0.025(5) -0.014(4) 0.001(3)
C16B 0.020(3) 0.040(4) 0.051(5) -0.021(3) -0.005(3) 0.005(2)
C11D 0.025(3) 0.027(3) 0.041(4) -0.013(3) 0.002(3) -0.006(2)
C12D 0.036(3) 0.063(4) 0.048(4) -0.017(3) 0.001(3) 0.003(3)
C13D 0.051(4) 0.106(6) 0.057(4) -0.026(4) 0.008(3) 0.006(4)
C14D 0.027(3) 0.081(5) 0.078(5) -0.024(4) 0.002(3) 0.004(3)
C15D 0.027(3) 0.048(4) 0.061(5) -0.018(4) -0.009(4) -0.001(3)
C16D 0.056(5) 0.047(5) 0.042(6) -0.020(4) 0.008(4) -0.010(4)
C2B 0.0256(11) 0.0341(13) 0.0474(15) -0.0104(11) -0.0064(10) -0.0071(9)
C3B 0.0270(10) 0.0292(11) 0.0264(11) -0.0018(9) 0.0013(8) -0.0114(9)
C31B 0.0238(10) 0.0357(12) 0.0326(12) -0.0075(10) 0.0008(9) -0.0098(9)
C32B 0.0407(13) 0.0420(15) 0.0386(14) -0.0027(11) -0.0102(11) -0.0118(11)
C33B 0.0435(14) 0.066(2) 0.0338(14) -0.0070(13) -0.0092(11) -0.0184(14)
C34B 0.0346(13) 0.0657(19) 0.0457(16) -0.0251(14) -0.0005(11) -0.0182(13)
C35B 0.0322(12) 0.0455(15) 0.0511(16) -0.0229(13) -0.0009(11) -0.0073(11)
C36B 0.0271(11) 0.0368(13) 0.0385(13) -0.0115(11) -0.0032(10) -0.0048(10)
C4B 0.0238(10) 0.0360(13) 0.0276(12) 0.0030(10) 0.0002(9) -0.0048(9)
C41B 0.0248(11) 0.0308(13) 0.0520(16) 0.0019(11) 0.0109(10) -0.0049(9)
C42B 0.0422(15) 0.0432(16) 0.072(2) -0.0180(15) 0.0236(14) -0.0087(12)
C43B 0.061(2) 0.055(2) 0.116(3) -0.034(2) 0.047(2) -0.0117(17)
C44B 0.0432(19) 0.051(2) 0.147(4) -0.020(2) 0.048(2) -0.0065(16)
C45B 0.0220(14) 0.058(2) 0.154(4) 0.002(2) 0.0123(18) -0.0115(14)
C46B 0.0266(13) 0.0535(19) 0.091(3) -0.0066(17) 0.0061(14) -0.0109(12)
C5B 0.0243(11) 0.0535(16) 0.0425(14) -0.0167(12) 0.0027(10) -0.0157(11)
C6B 0.0280(11) 0.0594(17) 0.0324(13) -0.0173(12) -0.0016(9) -0.0154(11)
C61B 0.023(3) 0.072(4) 0.035(3) -0.029(3) -0.003(2) -0.022(3)
C62B 0.039(3) 0.059(4) 0.043(3) -0.028(3) -0.006(2) -0.017(3)
C63B 0.057(4) 0.067(4) 0.052(4) -0.032(3) -0.005(3) -0.023(3)
C64B 0.090(5) 0.059(4) 0.063(4) -0.036(4) 0.018(4) -0.044(4)
C65B 0.107(6) 0.080(5) 0.065(4) -0.047(4) 0.035(4) -0.065(5)
C66B 0.070(4) 0.066(4) 0.042(3) -0.024(3) 0.013(3) -0.046(3)
C61D 0.022(3) 0.118(5) 0.076(4) -0.065(4) -0.007(3) -0.014(3)
C62D 0.048(4) 0.103(5) 0.091(5) -0.078(4) -0.001(3) -0.029(4)
C63D 0.073(5) 0.118(5) 0.114(6) -0.090(4) -0.001(4) -0.038(4)
C64D 0.073(5) 0.117(6) 0.103(6) -0.069(5) -0.005(4) -0.036(5)
C65D 0.076(5) 0.129(6) 0.085(5) -0.066(5) 0.001(4) -0.014(5)
C66D 0.049(3) 0.124(6) 0.059(4) -0.059(4) -0.006(3) -0.017(4)
N7B 0.0294(9) 0.0239(9) 0.0210(9) -0.0008(7) 0.0010(7) -0.0076(7)
C71B 0.0428(13) 0.0234(11) 0.0276(12) 0.0006(9) 0.0078(10) -0.0010(10)
C72B 0.0414(13) 0.0246(11) 0.0242(11) -0.0003(9) 0.0093(10) -0.0020(10)
C73B 0.0297(10) 0.0222(10) 0.0188(10) -0.0002(8) -0.0020(8) -0.0076(8)
C74B 0.0275(10) 0.0245(11) 0.0264(11) -0.0002(9) 0.0014(9) -0.0028(9)
C75B 0.0273(10) 0.0309(12) 0.0225(11) 0.0009(9) 0.0050(8) -0.0068(9)
N8B 0.0267(8) 0.0228(9) 0.0192(8) -0.0019(7) -0.0004(7) -0.0069(7)
C81B 0.0442(13) 0.0251(11) 0.0197(10) -0.0037(9) 0.0033(9) -0.0054(10)
C82B 0.0410(12) 0.0192(10) 0.0224(10) -0.0035(8) -0.0003(9) -0.0050(9)
C83B 0.0238(9) 0.0217(10) 0.0198(10) -0.0003(8) -0.0022(8) -0.0066(8)
C84B 0.0365(12) 0.0233(11) 0.0213(10) -0.0048(8) 0.0036(9) -0.0035(9)
C85B 0.0355(11) 0.0224(10) 0.0225(11) -0.0043(8) 0.0012(9) -0.0039(9)
O1E 0.061(3) 0.104(4) 0.072(3) -0.001(3) -0.020(2) -0.007(2)
C1E 0.106(5) 0.135(6) 0.102(5) -0.022(5) -0.004(4) -0.021(5)
C2E 0.091(4) 0.113(6) 0.157(6) -0.022(5) -0.027(5) -0.024(4)
C3E 0.121(5) 0.105(5) 0.142(5) 0.030(4) -0.071(4) -0.036(4)
C4E 0.123(5) 0.079(4) 0.101(4) 0.018(3) -0.041(4) -0.030(4)
C1F 0.047(6) 0.033(5) 0.049(6) -0.012(5) -0.002(5) -0.013(4)
C2F 0.054(6) 0.028(5) 0.045(6) -0.007(4) 0.003(5) -0.007(4)
C3F 0.063(6) 0.042(6) 0.062(6) 0.007(5) -0.012(5) 0.007(5)
C4F 0.066(6) 0.056(6) 0.092(8) 0.013(6) 0.001(6) -0.002(5)
C5F 0.071(6) 0.057(6) 0.082(7) 0.012(6) 0.000(6) 0.002(5)
O1G 0.115(5) 0.132(5) 0.131(5) -0.029(4) -0.008(4) -0.011(4)
C1G 0.099(5) 0.075(5) 0.124(6) -0.008(5) -0.012(5) -0.008(4)
C2G 0.111(6) 0.109(6) 0.126(7) 0.019(5) 0.004(5) -0.017(5)
C3G 0.163(7) 0.091(6) 0.126(7) -0.016(5) 0.018(6) -0.012(6)
C4G 0.140(6) 0.106(6) 0.132(7) -0.035(5) -0.046(5) -0.014(5)
C1H 0.076(5) 0.106(6) 0.146(7) -0.013(5) -0.046(5) -0.018(5)
C2H 0.082(5) 0.104(6) 0.143(7) -0.011(5) -0.044(5) -0.023(4)
C3H 0.059(4) 0.056(4) 0.133(7) -0.008(4) -0.041(4) -0.014(3)
C4H 0.069(5) 0.085(6) 0.106(6) 0.001(5) -0.013(5) -0.010(4)
C5H 0.086(5) 0.092(6) 0.121(7) -0.022(5) -0.033(5) -0.030(5)
O1I 0.076(4) 0.174(8) 0.197(8) -0.001(6) 0.009(5) -0.035(5)
C1I 0.117(6) 0.167(8) 0.173(9) 0.026(7) -0.007(6) -0.036(6)
C2I 0.095(6) 0.137(8) 0.160(8) 0.029(6) -0.018(6) -0.041(6)
C3I 0.105(6) 0.131(8) 0.146(8) -0.001(6) -0.031(6) -0.043(6)
C4I 0.090(6) 0.157(8) 0.142(8) 0.003(7) -0.020(6) -0.030(6)
C1J 0.114(9) 0.127(9) 0.070(7) 0.008(7) -0.025(6) -0.019(7)
C2J 0.135(9) 0.134(9) 0.087(7) 0.001(6) -0.007(7) -0.037(7)
C3J 0.139(9) 0.140(8) 0.091(7) -0.023(6) 0.030(7) -0.036(7)
C4J 0.132(9) 0.141(9) 0.069(7) -0.030(6) -0.002(6) -0.052(7)
C5J 0.138(9) 0.135(8) 0.067(7) -0.023(6) -0.008(6) -0.041(7)
C1K 0.062(8) 0.067(8) 0.049(8) 0.006(6) -0.015(6) -0.017(6)
C2K 0.052(7) 0.064(8) 0.048(7) -0.008(6) -0.020(6) -0.014(6)
C3K 0.058(7) 0.070(9) 0.069(9) -0.019(7) -0.007(7) -0.020(7)
C4K 0.042(7) 0.067(8) 0.070(8) -0.025(6) -0.024(6) -0.019(6)
C5K 0.038(7) 0.059(8) 0.053(8) 0.013(6) -0.017(6) -0.011(6)
O1L 0.175(7) 0.147(6) 0.171(8) -0.077(6) -0.028(6) -0.011(5)
C1L 0.144(7) 0.152(8) 0.177(9) -0.081(7) -0.024(7) -0.018(6)
C2L 0.088(6) 0.144(7) 0.163(8) -0.066(6) -0.019(6) -0.028(5)
C3L 0.135(7) 0.145(7) 0.174(8) -0.066(6) -0.042(6) -0.010(6)
C4L 0.151(7) 0.142(7) 0.169(8) -0.064(6) -0.034(6) -0.017(6)
O1M 0.132(5) 0.147(6) 0.123(5) -0.009(4) -0.005(4) -0.041(4)
C1M 0.134(6) 0.162(7) 0.128(7) -0.036(5) -0.015(6) -0.034(6)
C2M 0.121(6) 0.195(8) 0.150(7) -0.045(6) -0.022(6) -0.037(6)
C3M 0.139(6) 0.218(8) 0.141(7) -0.041(6) -0.048(6) -0.037(6)
C4M 0.151(6) 0.167(7) 0.086(6) -0.031(5) -0.019(5) -0.020(6)
